data_7221400
loop_
_publ_author_name
'Alonso, J.A.'
'Pomjakushin, V.'
'de la Calle, C.'
'Martinez-Lope, M.J.'

_publ_section_title
;
 Preparation and structural study from neutron diffraction data of R Co O3
 (R = Pr, Tb, Dy, Ho, Er, Tm, Yb, Lu) perovskites
;
_journal_name_full 'Journal of Materials Chemistry'
_journal_page_first 1555
_journal_page_last 1560
_journal_volume 16
_journal_year 2006
_chemical_formula_sum 'Co O3 Tb'
_chemical_name_systematic 'Tb Co O3'
_space_group_IT_number 62
_symmetry_space_group_name_Hall '-P 2c 2ab'
_symmetry_space_group_name_H-M 'P b n m'
_cell_angle_alpha 90
_cell_angle_beta 90
_cell_angle_gamma 90
_cell_formula_units_Z 4
_cell_length_a 5.20213
_cell_length_b 5.39826
_cell_length_c 7.42412
_cell_volume 208.487
_citation_journal_id_ASTM JMACEP
_cod_data_source_file Alonso_JMACEP_2006_895.cif
_cod_data_source_block Co1O3Tb1
_cod_original_cell_volume 208.4875
_cod_original_sg_symbol_Hall '-P 2ac 2n (z,x,y)'
_cod_original_formula_sum 'Co1 O3 Tb1'
_cod_database_code 7221400

loop_
_symmetry_equiv_pos_as_xyz
x,y,z
x+1/2,-y+1/2,-z
-x+1/2,y+1/2,-z+1/2
-x,-y,z+1/2
-x,-y,-z
-x-1/2,y-1/2,z
x-1/2,-y-1/2,z-1/2
x,y,-z-1/2

loop_
_atom_site_label
_atom_site_type_symbol
_atom_site_fract_x
_atom_site_fract_y
_atom_site_fract_z
_atom_site_occupancy
_atom_site_U_iso_or_equiv
Tb1 Tb+3 0.986 0.0613 0.25 1 0.0
O1 O-2 0.0891 0.4787 0.25 1 0.0
O2 O-2 0.6979 0.2978 0.0457 1 0.0
Co1 Co+3 0.5 0 0 1 0.0
